data_7202017
loop_
_publ_author_name
'Song, Yu-Fei'
'Kitson, Phil J.'
'Long, De-Liang'
'Parenty, Alexis D. C.'
'Thatcher, Robert J.'
'Cronin, Leroy'

_publ_section_title
;
 Supramolecular self-assembly and anion-dependence of copper(II)
 complexes with cationic dihydro-imidazo phenanthridinium
 (DIP)-containing ligands
;
_journal_issue 9
_journal_name_full CrystEngComm
_journal_page_first 1243
_journal_paper_doi 10.1039/b802541j
_journal_volume 10
_journal_year 2008
_chemical_formula_sum 'C42 H38 Br4 Cu N6 O'
_chemical_formula_weight 1025.96
_chemical_name_systematic
;
?
;
_space_group_IT_number 15
_symmetry_cell_setting monoclinic
_symmetry_space_group_name_Hall '-C 2yc'
_symmetry_space_group_name_H-M 'C 1 2/c 1'
_atom_sites_solution_hydrogens geom
_atom_sites_solution_primary direct
_atom_sites_solution_secondary difmap
_audit_creation_method SHELXL-97
_cell_angle_alpha 90.00
_cell_angle_beta 101.917(2)
_cell_angle_gamma 90.00
_cell_formula_units_Z 4
_cell_length_a 13.1236(6)
_cell_length_b 22.2503(11)
_cell_length_c 13.7765(10)
_cell_measurement_reflns_used 2417
_cell_measurement_temperature 100(2)
_cell_measurement_theta_max 22.5
_cell_measurement_theta_min 2.4
_cell_volume 3936.1(4)
_computing_cell_refinement Apex
_computing_data_collection Apex
_computing_data_reduction Apex
_computing_molecular_graphics Mercury
_computing_publication_material Wingx
_computing_structure_refinement 'SHELXL-97 (Sheldrick, 1997)'
_computing_structure_solution 'SHELXS-97 (Sheldrick, 1997)'
_diffrn_ambient_temperature 100(2)
_diffrn_measured_fraction_theta_full 0.996
_diffrn_measured_fraction_theta_max 0.996
_diffrn_measurement_device_type 'Bruker Apex CCD'
_diffrn_measurement_method '\w & \p scans'
_diffrn_radiation_monochromator graphite
_diffrn_radiation_source 'fine-focus sealed tube'
_diffrn_radiation_type MoK\a
_diffrn_radiation_wavelength 0.71073
_diffrn_reflns_av_R_equivalents 0.0561
_diffrn_reflns_av_sigmaI/netI 0.0494
_diffrn_reflns_limit_h_max 14
_diffrn_reflns_limit_h_min -14
_diffrn_reflns_limit_k_max 24
_diffrn_reflns_limit_k_min -24
_diffrn_reflns_limit_l_max 11
_diffrn_reflns_limit_l_min -15
_diffrn_reflns_number 13804
_diffrn_reflns_theta_full 23.29
_diffrn_reflns_theta_max 23.29
_diffrn_reflns_theta_min 1.83
_diffrn_standards_decay_% 0
_exptl_absorpt_coefficient_mu 4.658
_exptl_absorpt_correction_T_max 0.6530
_exptl_absorpt_correction_T_min 0.4560
_exptl_absorpt_correction_type empirical
_exptl_absorpt_process_details SADABS
_exptl_crystal_colour green
_exptl_crystal_density_diffrn 1.731
_exptl_crystal_density_meas ?
_exptl_crystal_density_method 'not measured'
_exptl_crystal_description block
_exptl_crystal_F_000 2036
_exptl_crystal_size_max 0.20
_exptl_crystal_size_mid 0.20
_exptl_crystal_size_min 0.10
_refine_diff_density_max 2.32
_refine_diff_density_min -0.70
_refine_diff_density_rms 0.14
_refine_ls_extinction_coef none
_refine_ls_extinction_method none
_refine_ls_goodness_of_fit_ref 1.056
_refine_ls_hydrogen_treatment riding
_refine_ls_matrix_type full
_refine_ls_number_parameters 254
_refine_ls_number_reflns 2829
_refine_ls_number_restraints 0
_refine_ls_restrained_S_all 1.056
_refine_ls_R_factor_all 0.0776
_refine_ls_R_factor_gt 0.0553
_refine_ls_shift/su_max 0.001
_refine_ls_shift/su_mean 0.000
_refine_ls_structure_factor_coef Fsqd
_refine_ls_weighting_details 'calc w=1/[\s^2^(Fo^2^)+(0.0649P)^2^+76.4964P] where P=(Fo^2^+2Fc^2^)/3'
_refine_ls_weighting_scheme calc
_refine_ls_wR_factor_gt 0.1384
_refine_ls_wR_factor_ref 0.1513
_reflns_number_gt 2157
_reflns_number_total 2829
_reflns_threshold_expression >2sigma(I)
_cod_data_source_file b802541j.txt
_cod_data_source_block pk355c
_cod_depositor_comments
;
The following automatic conversions were performed:
'_symmetry_cell_setting' value 'Monoclinic' changed to 'monoclinic'
according to '/home/saulius/struct/CIF-dictionaries/cif_core.dic'
dictionary named 'cif_core.dic' version 2.4.1 from 2010-06-29.

Automatic conversion script
Id: cif_fix_enum 1527 2010-12-29 10:47:43Z saulius 

The following automatic conversions were performed:

'_exptl_crystal_density_meas' value 'none' was changed to '?' - the
value is perceived as not measured.

Automatic conversion script
Id: cif_fix_values 3008 2015-01-20 13:52:24Z robertas 
;
_cod_original_sg_symbol_H-M C2/c
_cod_database_code 7202017

loop_
_symmetry_equiv_pos_as_xyz
'x, y, z'
'-x, y, -z+1/2'
'x+1/2, y+1/2, z'
'-x+1/2, y+1/2, -z+1/2'
'-x, -y, -z'
'x, -y, z-1/2'
'-x+1/2, -y+1/2, -z'
'x+1/2, -y+1/2, z-1/2'

loop_
_atom_site_label
_atom_site_type_symbol
_atom_site_fract_x
_atom_site_fract_y
_atom_site_fract_z
_atom_site_U_iso_or_equiv
_atom_site_adp_type
_atom_site_occupancy
_atom_site_symmetry_multiplicity
_atom_site_calc_flag
_atom_site_refinement_flags
_atom_site_disorder_assembly
_atom_site_disorder_group
Cu Cu 0.0000 0.87570(6) 0.7500 0.0207(4) Uani 1 2 d S . .
Br1 Br 0.0000 0.98756(5) 0.7500 0.0284(4) Uani 1 2 d S . .
Br2 Br -0.13610(6) 0.80298(4) 0.65296(7) 0.0262(3) Uani 1 1 d . . .
Br3 Br 0.42696(15) 0.78222(10) 0.64975(18) 0.0469(6) Uani 0.50 1 d P . .
O1 O 0.1375(13) 0.7670(7) 0.141(3) 0.197(19) Uani 0.50 1 d P . .
N1 N 0.4670(6) 0.8741(3) 0.3814(5) 0.0252(17) Uani 1 1 d . . .
N2 N 0.2988(5) 0.8645(3) 0.3783(5) 0.0238(17) Uani 1 1 d . . .
N3 N 0.0660(5) 0.8786(3) 0.6308(5) 0.0213(16) Uani 1 1 d . . .
C1 C 0.5610(6) 0.9013(4) 0.3778(6) 0.026(2) Uani 1 1 d . . .
C2 C 0.6504(7) 0.8666(4) 0.3793(7) 0.033(2) Uani 1 1 d . . .
H2 H 0.6470 0.8241 0.3844 0.040 Uiso 1 1 calc R . .
C3 C 0.7423(7) 0.8935(5) 0.3736(7) 0.033(2) Uani 1 1 d . . .
H3 H 0.8026 0.8697 0.3751 0.040 Uiso 1 1 calc R . .
C4 C 0.7481(7) 0.9551(5) 0.3656(7) 0.035(2) Uani 1 1 d . . .
H4 H 0.8121 0.9736 0.3610 0.043 Uiso 1 1 calc R . .
C5 C 0.6605(7) 0.9899(5) 0.3644(6) 0.031(2) Uani 1 1 d . . .
H5 H 0.6651 1.0323 0.3593 0.037 Uiso 1 1 calc R . .
C6 C 0.5641(7) 0.9633(4) 0.3706(6) 0.023(2) Uani 1 1 d . . .
C7 C 0.4701(7) 0.9975(4) 0.3729(6) 0.024(2) Uani 1 1 d . . .
C8 C 0.4687(7) 1.0610(4) 0.3678(6) 0.025(2) Uani 1 1 d . . .
H8 H 0.5301 1.0821 0.3621 0.030 Uiso 1 1 calc R . .
C9 C 0.3792(7) 1.0926(4) 0.3710(6) 0.030(2) Uani 1 1 d . . .
H9 H 0.3788 1.1351 0.3642 0.035 Uiso 1 1 calc R . .
C10 C 0.2906(7) 1.0636(4) 0.3839(6) 0.027(2) Uani 1 1 d . . .
H10 H 0.2299 1.0860 0.3879 0.033 Uiso 1 1 calc R . .
C11 C 0.2901(6) 1.0021(4) 0.3909(6) 0.025(2) Uani 1 1 d . . .
H11 H 0.2295 0.9823 0.4024 0.029 Uiso 1 1 calc R . .
C12 C 0.3768(7) 0.9682(4) 0.3815(6) 0.0221(19) Uani 1 1 d . . .
C13 C 0.3768(6) 0.9035(4) 0.3808(6) 0.0205(19) Uani 1 1 d . . .
C14 C 0.4516(7) 0.8086(4) 0.3848(8) 0.035(2) Uani 1 1 d . . .
H14A H 0.4898 0.7915 0.4483 0.043 Uiso 1 1 calc R . .
H14B H 0.4749 0.7883 0.3292 0.043 Uiso 1 1 calc R . .
C15 C 0.3353(7) 0.8026(4) 0.3752(8) 0.033(2) Uani 1 1 d . . .
H15A H 0.3029 0.7830 0.3118 0.040 Uiso 1 1 calc R . .
H15B H 0.3189 0.7788 0.4308 0.040 Uiso 1 1 calc R . .
C16 C 0.1878(7) 0.8753(4) 0.3632(6) 0.025(2) Uani 1 1 d . . .
H16A H 0.1505 0.8423 0.3225 0.030 Uiso 1 1 calc R . .
H16B H 0.1710 0.9132 0.3257 0.030 Uiso 1 1 calc R . .
C17 C 0.1489(6) 0.8795(4) 0.4602(6) 0.023(2) Uani 1 1 d . . .
C18 C 0.2083(6) 0.8640(4) 0.5497(6) 0.026(2) Uani 1 1 d . . .
H18 H 0.2791 0.8530 0.5548 0.031 Uiso 1 1 calc R . .
C19 C 0.1647(7) 0.8644(4) 0.6343(6) 0.024(2) Uani 1 1 d . . .
H19 H 0.2075 0.8541 0.6965 0.029 Uiso 1 1 calc R . .
C20 C 0.0103(7) 0.8969(5) 0.5450(7) 0.038(2) Uani 1 1 d . . .
H20 H -0.0589 0.9103 0.5430 0.045 Uiso 1 1 calc R . .
C21 C 0.0467(7) 0.8975(5) 0.4584(7) 0.039(3) Uani 1 1 d . . .
H21 H 0.0028 0.9101 0.3980 0.047 Uiso 1 1 calc R . .

loop_
_atom_site_aniso_label
_atom_site_aniso_U_11
_atom_site_aniso_U_22
_atom_site_aniso_U_33
_atom_site_aniso_U_23
_atom_site_aniso_U_13
_atom_site_aniso_U_12
Cu 0.0259(8) 0.0191(8) 0.0223(8) 0.000 0.0173(6) 0.000
Br1 0.0405(8) 0.0201(7) 0.0280(7) 0.000 0.0148(6) 0.000
Br2 0.0269(5) 0.0204(5) 0.0317(5) -0.0041(4) 0.0072(4) 0.0036(4)
Br3 0.0319(11) 0.0410(12) 0.0706(16) 0.0252(11) 0.0173(10) 0.0024(9)
O1 0.042(10) 0.011(9) 0.57(6) 0.026(18) 0.13(2) 0.013(8)
N1 0.036(4) 0.023(4) 0.020(4) -0.005(3) 0.014(3) 0.009(3)
N2 0.029(4) 0.023(4) 0.024(4) 0.002(3) 0.018(3) 0.006(3)
N3 0.028(4) 0.020(4) 0.019(4) -0.002(3) 0.014(3) 0.002(3)
C1 0.025(5) 0.032(5) 0.022(5) -0.001(4) 0.010(4) 0.002(4)
C2 0.038(6) 0.038(6) 0.023(5) -0.011(4) 0.005(4) 0.011(5)
C3 0.023(5) 0.046(7) 0.031(6) -0.013(5) 0.008(4) 0.001(5)
C4 0.024(5) 0.061(7) 0.022(5) -0.005(5) 0.008(4) -0.002(5)
C5 0.039(6) 0.042(6) 0.015(5) -0.003(4) 0.010(4) 0.001(5)
C6 0.031(5) 0.035(6) 0.005(4) 0.002(4) 0.005(4) 0.003(4)
C7 0.031(5) 0.032(5) 0.011(4) 0.004(4) 0.005(4) 0.008(4)
C8 0.037(5) 0.023(5) 0.016(5) 0.001(4) 0.008(4) -0.002(4)
C9 0.043(6) 0.021(5) 0.025(5) 0.006(4) 0.008(4) 0.004(4)
C10 0.037(5) 0.025(5) 0.020(5) 0.005(4) 0.005(4) 0.014(4)
C11 0.021(4) 0.035(6) 0.019(5) 0.003(4) 0.007(4) 0.008(4)
C12 0.033(5) 0.023(5) 0.010(4) -0.002(3) 0.006(4) 0.007(4)
C13 0.032(5) 0.024(5) 0.008(4) 0.001(3) 0.009(4) 0.005(4)
C14 0.041(6) 0.028(5) 0.042(6) -0.002(4) 0.019(5) 0.011(4)
C15 0.039(5) 0.020(5) 0.047(6) -0.005(4) 0.024(5) 0.007(4)
C16 0.032(5) 0.030(5) 0.017(5) 0.003(4) 0.012(4) 0.006(4)
C17 0.029(5) 0.022(5) 0.025(5) -0.003(4) 0.019(4) -0.001(4)
C18 0.018(4) 0.033(5) 0.031(6) 0.000(4) 0.014(4) 0.002(4)
C19 0.030(5) 0.021(5) 0.023(5) -0.003(4) 0.013(4) -0.005(4)
C20 0.033(5) 0.049(6) 0.035(6) 0.018(5) 0.016(5) 0.018(5)
C21 0.040(6) 0.054(7) 0.030(6) 0.020(5) 0.019(5) 0.019(5)

loop_
_atom_type_symbol
_atom_type_description
_atom_type_scat_dispersion_real
_atom_type_scat_dispersion_imag
_atom_type_scat_source
Cu Cu 0.3201 1.2651 'International Tables Vol C Tables 4.2.6.8 and 6.1.1.4'
Br Br -0.2901 2.4595 'International Tables Vol C Tables 4.2.6.8 and 6.1.1.4'
O O 0.0106 0.0060 'International Tables Vol C Tables 4.2.6.8 and 6.1.1.4'
N N 0.0061 0.0033 'International Tables Vol C Tables 4.2.6.8 and 6.1.1.4'
C C 0.0033 0.0016 'International Tables Vol C Tables 4.2.6.8 and 6.1.1.4'
H H 0.0000 0.0000 'International Tables Vol C Tables 4.2.6.8 and 6.1.1.4'

loop_
_geom_angle_atom_site_label_1
_geom_angle_atom_site_label_2
_geom_angle_atom_site_label_3
_geom_angle
_geom_angle_site_symmetry_1
_geom_angle_site_symmetry_3
_geom_angle_publ_flag
N3 Cu N3 176.3(4) 2_556 . ?
N3 Cu Br1 88.13(19) 2_556 . ?
N3 Cu Br1 88.13(19) . . ?
N3 Cu Br2 94.3(2) 2_556 . ?
N3 Cu Br2 88.1(2) . . ?
Br1 Cu Br2 129.00(3) . . ?
N3 Cu Br2 88.1(2) 2_556 2_556 ?
N3 Cu Br2 94.3(2) . 2_556 ?
Br1 Cu Br2 129.00(3) . 2_556 ?
Br2 Cu Br2 101.99(6) . 2_556 ?
C13 N1 C1 125.1(7) . . ?
C13 N1 C14 110.7(7) . . ?
C1 N1 C14 124.2(7) . . ?
C13 N2 C16 129.7(7) . . ?
C13 N2 C15 111.0(7) . . ?
C16 N2 C15 118.5(7) . . ?
C20 N3 C19 117.7(7) . . ?
C20 N3 Cu 119.3(6) . . ?
C19 N3 Cu 123.0(6) . . ?
C6 C1 N1 118.6(8) . . ?
C6 C1 C2 120.8(8) . . ?
N1 C1 C2 120.6(8) . . ?
C3 C2 C1 120.4(9) . . ?
C2 C3 C4 120.4(9) . . ?
C3 C4 C5 119.8(9) . . ?
C4 C5 C6 121.1(9) . . ?
C1 C6 C5 117.5(8) . . ?
C1 C6 C7 118.8(8) . . ?
C5 C6 C7 123.7(8) . . ?
C12 C7 C8 117.5(8) . . ?
C12 C7 C6 120.9(8) . . ?
C8 C7 C6 121.6(8) . . ?
C9 C8 C7 120.7(8) . . ?
C10 C9 C8 121.0(8) . . ?
C11 C10 C9 119.6(8) . . ?
C10 C11 C12 121.1(8) . . ?
C11 C12 C7 119.8(8) . . ?
C11 C12 C13 122.9(8) . . ?
C7 C12 C13 117.3(7) . . ?
N2 C13 N1 110.6(7) . . ?
N2 C13 C12 130.4(8) . . ?
N1 C13 C12 119.0(8) . . ?
N1 C14 C15 103.1(7) . . ?
N2 C15 C14 104.2(7) . . ?
N2 C16 C17 113.1(7) . . ?
C18 C17 C21 117.3(8) . . ?
C18 C17 C16 123.0(7) . . ?
C21 C17 C16 119.7(8) . . ?
C17 C18 C19 119.8(8) . . ?
N3 C19 C18 122.3(8) . . ?
N3 C20 C21 123.6(8) . . ?
C20 C21 C17 119.1(9) . . ?

loop_
_geom_bond_atom_site_label_1
_geom_bond_atom_site_label_2
_geom_bond_distance
_geom_bond_site_symmetry_2
_geom_bond_publ_flag
Cu N3 2.010(6) 2_556 ?
Cu N3 2.010(6) . ?
Cu Br1 2.4888(18) . ?
Cu Br2 2.5709(12) . ?
Cu Br2 2.5709(12) 2_556 ?
N1 C13 1.350(10) . ?
N1 C1 1.384(11) . ?
N1 C14 1.474(11) . ?
N2 C13 1.336(11) . ?
N2 C16 1.447(11) . ?
N2 C15 1.463(11) . ?
N3 C20 1.319(11) . ?
N3 C19 1.325(11) . ?
C1 C6 1.383(12) . ?
C1 C2 1.401(12) . ?
C2 C3 1.363(13) . ?
C3 C4 1.378(14) . ?
C4 C5 1.382(13) . ?
C5 C6 1.414(12) . ?
C6 C7 1.456(12) . ?
C7 C12 1.414(12) . ?
C7 C8 1.414(12) . ?
C8 C9 1.377(12) . ?
C9 C10 1.374(13) . ?
C10 C11 1.372(12) . ?
C11 C12 1.393(11) . ?
C12 C13 1.441(12) . ?
C14 C15 1.511(13) . ?
C16 C17 1.529(11) . ?
C17 C18 1.360(12) . ?
C17 C21 1.395(12) . ?
C18 C19 1.400(11) . ?
C20 C21 1.375(13) . ?
